data_7238814
loop_
_publ_author_name
'Maragani, Ramesh'
'Jadhav, Thaksen'
'Mobin, Shaikh M.'
'Misra, Rajneesh'

_publ_section_title
;
 C3 symmetric ferrocenyl triazines: synthesis, structure, and properties
;
_journal_issue 9
_journal_name_full 'RSC Advances'
_journal_page_first 2889
_journal_paper_doi 10.1039/c2ra23153k
_journal_volume 3
_journal_year 2013
_chemical_formula_sum 'C69 H63 Fe3 N3 O3'
_chemical_formula_weight 1149.77
_space_group_IT_number 2
_space_group_name_Hall '-P 1'
_space_group_name_H-M_alt 'P -1'
_symmetry_cell_setting triclinic
_symmetry_space_group_name_H-M 'P -1'
_atom_sites_solution_hydrogens geom
_atom_sites_solution_primary direct
_atom_sites_solution_secondary difmap
_audit_creation_method SHELXL-97
_cell_angle_alpha 72.754(5)
_cell_angle_beta 85.225(5)
_cell_angle_gamma 73.299(5)
_cell_formula_units_Z 2
_cell_length_a 11.750(5)
_cell_length_b 15.514(5)
_cell_length_c 16.213(5)
_cell_measurement_reflns_used 8834
_cell_measurement_temperature 150(2)
_cell_measurement_theta_max 32.4521
_cell_measurement_theta_min 2.9269
_cell_volume 2703.5(17)
_computing_cell_refinement 'CrysAlis RED, Oxford Diffraction Ltd.,'
_computing_data_collection 'CrysAlis CCD, Oxford Diffraction Ltd.,'
_computing_data_reduction 'CrysAlis RED, Oxford Diffraction Ltd.,'
_computing_molecular_graphics Ortep3
_computing_publication_material Shelx97
_computing_structure_refinement 'SHELXL-97 (Sheldrick, 1997)'
_computing_structure_solution 'SHELXS-97 (Sheldrick, 1997)'
_diffrn_ambient_temperature 150(2)
_diffrn_detector_area_resol_mean 15.9948
_diffrn_measured_fraction_theta_full 0.998
_diffrn_measured_fraction_theta_max 0.998
_diffrn_measurement_device_type 'OXFORD DIFFRACTION SUPER NOVA'
_diffrn_measurement_method \w/q-scan
_diffrn_radiation_monochromator graphite
_diffrn_radiation_source 'Micro-Focus (Mo) X-ray Source'
_diffrn_radiation_type MoK\a
_diffrn_radiation_wavelength 0.71073
_diffrn_reflns_av_R_equivalents 0.0242
_diffrn_reflns_av_sigmaI/netI 0.0325
_diffrn_reflns_limit_h_max 13
_diffrn_reflns_limit_h_min -13
_diffrn_reflns_limit_k_max 18
_diffrn_reflns_limit_k_min -18
_diffrn_reflns_limit_l_max 19
_diffrn_reflns_limit_l_min -17
_diffrn_reflns_number 21732
_diffrn_reflns_theta_full 25.00
_diffrn_reflns_theta_max 25.00
_diffrn_reflns_theta_min 2.93
_exptl_absorpt_coefficient_mu 0.848
_exptl_absorpt_correction_T_max 0.8978
_exptl_absorpt_correction_T_min 0.8289
_exptl_absorpt_correction_type multi-scan
_exptl_absorpt_process_details
;
CrysAlis RED, Oxford Diffraction Ltd.,
Version 1.171.31.7 (release 18-10-2006 CrysAlis171 .NET)
(compiled Oct 18 2006,16:28:17)
Empirical absorption correction using spherical harmonics,
implemented in SCALE3 ABSPACK scaling algorithm.
;
_exptl_crystal_colour orange
_exptl_crystal_density_diffrn 1.412
_exptl_crystal_density_method 'not measured'
_exptl_crystal_description block
_exptl_crystal_F_000 1200
_exptl_crystal_size_max 0.23
_exptl_crystal_size_mid 0.18
_exptl_crystal_size_min 0.13
_refine_diff_density_max 1.117
_refine_diff_density_min -0.903
_refine_diff_density_rms 0.103
_refine_ls_extinction_method none
_refine_ls_goodness_of_fit_ref 1.038
_refine_ls_hydrogen_treatment riding
_refine_ls_matrix_type full
_refine_ls_number_parameters 703
_refine_ls_number_reflns 9514
_refine_ls_number_restraints 0
_refine_ls_restrained_S_all 1.038
_refine_ls_R_factor_all 0.0839
_refine_ls_R_factor_gt 0.0720
_refine_ls_shift/su_max 0.001
_refine_ls_shift/su_mean 0.000
_refine_ls_structure_factor_coef Fsqd
_refine_ls_weighting_details 'calc w=1/[\s^2^(Fo^2^)+(0.1163P)^2^+6.7820P] where P=(Fo^2^+2Fc^2^)/3'
_refine_ls_weighting_scheme calc
_refine_ls_wR_factor_gt 0.2014
_refine_ls_wR_factor_ref 0.2135
_reflns_number_gt 7921
_reflns_number_total 9514
_reflns_threshold_expression >2sigma(I)
_cod_data_source_file c2ra23153k.txt
_cod_data_source_block rm041a
_cod_depositor_comments
;
The following automatic conversions were performed:

data item '_symmetry_cell_setting' value 'Triclinic' was changed to
'triclinic' in accordance with the
/home/saulius/struct/COD-crude-data/automatic-downloads/DataCite-retrospective/RSC/depositions/lib/dictionaries/cif_core.dic
dictionary named 'cif_core.dic' version 2.4.2 last updated on
2011-04-26.

Automatic conversion script
Id: cif_fix_values 6909 2019-04-08 15:41:33Z antanas 
;
_cod_database_code 7238814

loop_
_symmetry_equiv_pos_as_xyz
'x, y, z'
'-x, -y, -z'

loop_
_atom_site_label
_atom_site_type_symbol
_atom_site_fract_x
_atom_site_fract_y
_atom_site_fract_z
_atom_site_U_iso_or_equiv
_atom_site_adp_type
_atom_site_occupancy
_atom_site_symmetry_multiplicity
_atom_site_calc_flag
_atom_site_refinement_flags
Fe1 Fe 0.90146(6) -0.15432(5) 0.46466(4) 0.0402(2) Uani 1 1 d .
Fe2 Fe -0.23171(6) -0.44749(5) -0.09561(4) 0.0376(2) Uani 1 1 d .
Fe3 Fe -0.68817(6) 0.58703(5) 0.37481(5) 0.0408(2) Uani 1 1 d .
N1 N -0.0882(3) 0.0587(2) 0.1623(2) 0.0328(8) Uani 1 1 d .
N2 N 0.0604(3) 0.1028(2) 0.2171(2) 0.0323(8) Uani 1 1 d .
N3 N 0.1146(3) -0.0286(2) 0.1606(2) 0.0313(8) Uani 1 1 d .
C1 C -0.0520(4) 0.1144(3) 0.1971(3) 0.0315(9) Uani 1 1 d .
C2 C 0.1403(4) 0.0310(3) 0.1967(3) 0.0311(9) Uani 1 1 d .
C3 C -0.0014(4) -0.0114(3) 0.1451(3) 0.0318(9) Uani 1 1 d .
C4 C -0.1434(4) 0.1971(3) 0.2120(3) 0.0338(9) Uani 1 1 d .
C5 C -0.2627(4) 0.2091(4) 0.1986(4) 0.0535(14) Uani 1 1 d .
H5 H -0.2863 0.1628 0.1821 0.064 Uiso 1 1 calc R
C6 C -0.3469(4) 0.2874(4) 0.2091(4) 0.0571(15) Uani 1 1 d .
H6 H -0.4281 0.2954 0.1982 0.069 Uiso 1 1 calc R
C7 C -0.3156(4) 0.3551(3) 0.2352(3) 0.0405(11) Uani 1 1 d .
C8 C -0.1953(4) 0.3430(3) 0.2474(3) 0.0416(11) Uani 1 1 d .
H8 H -0.1714 0.3888 0.2643 0.050 Uiso 1 1 calc R
C9 C -0.1110(4) 0.2654(3) 0.2352(3) 0.0381(10) Uani 1 1 d .
H9 H -0.0293 0.2588 0.2428 0.046 Uiso 1 1 calc R
C10 C -0.4083(4) 0.4414(4) 0.2489(3) 0.0376(10) Uani 1 1 d .
C11 C -0.4756(5) 0.4980(4) 0.2634(3) 0.0440(12) Uani 1 1 d .
C12 C 0.2670(4) 0.0165(3) 0.2158(3) 0.0323(9) Uani 1 1 d .
C13 C 0.3004(4) 0.0795(3) 0.2480(3) 0.0362(10) Uani 1 1 d .
H13 H 0.2422 0.1338 0.2550 0.043 Uiso 1 1 calc R
C14 C 0.4170(4) 0.0639(3) 0.2700(3) 0.0383(10) Uani 1 1 d .
H14 H 0.4385 0.1072 0.2922 0.046 Uiso 1 1 calc R
C15 C 0.5035(4) -0.0156(3) 0.2597(3) 0.0386(10) Uani 1 1 d .
C16 C 0.4716(4) -0.0769(4) 0.2245(3) 0.0451(11) Uani 1 1 d .
H16 H 0.5305 -0.1297 0.2151 0.054 Uiso 1 1 calc R
C17 C 0.3545(4) -0.0615(3) 0.2033(3) 0.0420(11) Uani 1 1 d .
H17 H 0.3333 -0.1042 0.1800 0.050 Uiso 1 1 calc R
C18 C 0.6326(4) -0.0372(3) 0.2902(3) 0.0276(8) Uani 1 1 d .
C19 C 0.7178(6) -0.0514(4) 0.3124(3) 0.0512(13) Uani 1 1 d .
C20 C -0.0369(4) -0.0730(3) 0.1039(3) 0.0344(9) Uani 1 1 d .
C21 C 0.0483(4) -0.1326(3) 0.0658(3) 0.0365(10) Uani 1 1 d .
H21 H 0.1302 -0.1375 0.0705 0.044 Uiso 1 1 calc R
C22 C 0.0146(4) -0.1847(3) 0.0212(3) 0.0387(10) Uani 1 1 d .
H22 H 0.0731 -0.2239 -0.0058 0.046 Uiso 1 1 calc R
C23 C -0.1050(4) -0.1800(3) 0.0157(3) 0.0400(10) Uani 1 1 d .
C24 C -0.1898(5) -0.1216(4) 0.0549(4) 0.0498(13) Uani 1 1 d .
H24 H -0.2714 -0.1184 0.0521 0.060 Uiso 1 1 calc R
C25 C -0.1559(4) -0.0682(4) 0.0981(3) 0.0434(11) Uani 1 1 d .
H25 H -0.2145 -0.0279 0.1241 0.052 Uiso 1 1 calc R
C26 C -0.1406(4) -0.2376(4) -0.0322(3) 0.0463(12) Uani 1 1 d .
C27 C -0.1641(4) -0.2746(3) -0.0744(4) 0.0483(12) Uani 1 1 d .
C28 C -0.5680(4) 0.5797(3) 0.2760(3) 0.0399(10) Uani 1 1 d .
C29 C -0.5553(5) 0.6448(3) 0.3191(4) 0.0457(11) Uani 1 1 d .
H29 H -0.4856 0.6409 0.3474 0.055 Uiso 1 1 calc R
C30 C -0.6642(5) 0.7161(4) 0.3125(4) 0.0527(13) Uani 1 1 d .
H30 H -0.6801 0.7684 0.3349 0.063 Uiso 1 1 calc R
C31 C -0.7456(5) 0.6950(4) 0.2662(4) 0.0519(13) Uani 1 1 d .
H31 H -0.8254 0.7310 0.2523 0.062 Uiso 1 1 calc R
C32 C -0.6869(4) 0.6106(3) 0.2441(3) 0.0448(11) Uani 1 1 d .
H32 H -0.7209 0.5804 0.2135 0.054 Uiso 1 1 calc R
C33 C -0.6558(6) 0.4604(4) 0.4668(4) 0.0610(15) Uani 1 1 d .
H33 H -0.5912 0.4068 0.4675 0.073 Uiso 1 1 calc R
C34 C -0.6584(5) 0.5309(4) 0.5052(4) 0.0558(14) Uani 1 1 d .
H34 H -0.5955 0.5332 0.5369 0.067 Uiso 1 1 calc R
C35 C -0.7704(6) 0.5978(5) 0.4887(4) 0.0630(15) Uani 1 1 d .
H35 H -0.7954 0.6529 0.5073 0.076 Uiso 1 1 calc R
C36 C -0.8379(6) 0.5697(6) 0.4409(4) 0.0733(19) Uani 1 1 d .
H36 H -0.9169 0.6020 0.4212 0.088 Uiso 1 1 calc R
C37 C -0.7681(7) 0.4842(6) 0.4267(4) 0.077(2) Uani 1 1 d .
H37 H -0.7921 0.4490 0.3959 0.093 Uiso 1 1 calc R
C38 C 0.8400(4) -0.0712(4) 0.3448(3) 0.0420(11) Uani 1 1 d .
C39 C 0.9403(4) -0.1489(4) 0.3387(3) 0.0476(12) Uani 1 1 d .
H39 H 0.9407 -0.1961 0.3124 0.057 Uiso 1 1 calc R
C40 C 1.0374(4) -0.1419(4) 0.3790(3) 0.0544(14) Uani 1 1 d .
H40 H 1.1150 -0.1840 0.3842 0.065 Uiso 1 1 calc R
C41 C 1.0021(5) -0.0637(4) 0.4102(4) 0.0551(14) Uani 1 1 d .
H41 H 1.0515 -0.0435 0.4398 0.066 Uiso 1 1 calc R
C42 C 0.8793(4) -0.0188(4) 0.3904(3) 0.0474(12) Uani 1 1 d .
H42 H 0.8323 0.0357 0.4049 0.057 Uiso 1 1 calc R
C43 C 0.8992(6) -0.2884(4) 0.5299(4) 0.0650(16) Uani 1 1 d .
H43 H 0.9283 -0.3414 0.5084 0.078 Uiso 1 1 calc R
C44 C 0.9657(5) -0.2560(4) 0.5763(4) 0.0587(15) Uani 1 1 d .
H44 H 1.0471 -0.2836 0.5919 0.070 Uiso 1 1 calc R
C45 C 0.8901(6) -0.1750(4) 0.5959(3) 0.0579(14) Uani 1 1 d .
H45 H 0.9107 -0.1383 0.6268 0.069 Uiso 1 1 calc R
C46 C 0.7760(5) -0.1597(4) 0.5595(3) 0.0528(13) Uani 1 1 d .
H46 H 0.7071 -0.1101 0.5617 0.063 Uiso 1 1 calc R
C47 C 0.7834(6) -0.2298(4) 0.5207(4) 0.0606(15) Uani 1 1 d .
H47 H 0.7202 -0.2367 0.4925 0.073 Uiso 1 1 calc R
C48 C -0.1915(5) -0.3222(3) -0.1319(3) 0.0429(11) Uani 1 1 d .
C49 C -0.1088(5) -0.3885(4) -0.1676(3) 0.0487(12) Uani 1 1 d .
H49 H -0.0255 -0.4092 -0.1578 0.058 Uiso 1 1 calc R
C50 C -0.1710(5) -0.4189(4) -0.2204(3) 0.0527(13) Uani 1 1 d .
H50 H -0.1372 -0.4630 -0.2518 0.063 Uiso 1 1 calc R
C51 C -0.2929(5) -0.3709(4) -0.2171(4) 0.0513(13) Uani 1 1 d .
H51 H -0.3551 -0.3773 -0.2466 0.062 Uiso 1 1 calc R
C52 C -0.3071(5) -0.3121(4) -0.1634(4) 0.0520(13) Uani 1 1 d .
H52 H -0.3802 -0.2727 -0.1502 0.062 Uiso 1 1 calc R
C53 C -0.1441(7) -0.5609(4) -0.0003(4) 0.0693(17) Uani 1 1 d .
H53 H -0.0606 -0.5843 0.0080 0.083 Uiso 1 1 calc R
C54 C -0.2120(6) -0.5882(4) -0.0511(4) 0.0658(16) Uani 1 1 d .
H54 H -0.1823 -0.6320 -0.0833 0.079 Uiso 1 1 calc R
C55 C -0.3317(6) -0.5384(5) -0.0451(5) 0.0694(18) Uani 1 1 d .
H55 H -0.3975 -0.5430 -0.0722 0.083 Uiso 1 1 calc R
C56 C -0.3367(7) -0.4802(5) 0.0086(5) 0.082(2) Uani 1 1 d .
H56 H -0.4064 -0.4389 0.0239 0.098 Uiso 1 1 calc R
C57 C -0.2196(7) -0.4943(5) 0.0354(4) 0.0711(19) Uani 1 1 d .
H57 H -0.1966 -0.4638 0.0714 0.085 Uiso 1 1 calc R
C110 C 0.4075(10) -0.2368(8) 0.0140(10) 0.145(5) Uani 1 1 d .
H11A H 0.4080 -0.2910 -0.0066 0.174 Uiso 1 1 calc R
H11B H 0.3327 -0.2190 0.0455 0.174 Uiso 1 1 calc R
C111 C 0.3670(12) -0.2365(7) 0.5492(8) 0.155(6) Uani 1 1 d .
H11C H 0.4124 -0.2867 0.5235 0.186 Uiso 1 1 calc R
H11D H 0.3265 -0.2659 0.6014 0.186 Uiso 1 1 calc R
C112 C 0.4243(9) -0.1565(8) -0.0583(10) 0.186(8) Uani 1 1 d .
H11E H 0.4589 -0.1770 -0.1094 0.223 Uiso 1 1 calc R
H11F H 0.3482 -0.1073 -0.0749 0.223 Uiso 1 1 calc R
C113 C 0.5045(10) -0.1235(7) -0.0228(9) 0.140(5) Uani 1 1 d .
H11G H 0.4652 -0.0586 -0.0207 0.169 Uiso 1 1 calc R
H11H H 0.5746 -0.1219 -0.0610 0.169 Uiso 1 1 calc R
C222 C 0.4497(8) -0.1941(7) 0.5743(6) 0.108(3) Uani 1 1 d .
H22A H 0.5327 -0.2333 0.5744 0.130 Uiso 1 1 calc R
H22B H 0.4303 -0.1848 0.6322 0.130 Uiso 1 1 calc R
C333 C 0.4314(7) -0.1040(6) 0.5073(6) 0.098(3) Uani 1 1 d .
H33A H 0.5047 -0.0998 0.4735 0.117 Uiso 1 1 calc R
H33B H 0.4050 -0.0507 0.5326 0.117 Uiso 1 1 calc R
C444 C 0.3369(9) -0.1057(7) 0.4534(6) 0.104(3) Uani 1 1 d .
H44A H 0.2756 -0.0444 0.4408 0.125 Uiso 1 1 calc R
H44B H 0.3714 -0.1150 0.3978 0.125 Uiso 1 1 calc R
C555 C 0.9159(12) -0.3592(12) 0.2135(6) 0.227(10) Uani 1 1 d .
H55A H 0.9425 -0.4136 0.1896 0.272 Uiso 1 1 calc R
H55B H 0.9399 -0.3051 0.1740 0.272 Uiso 1 1 calc R
C666 C 0.8891(15) -0.4436(11) 0.3373(11) 0.181(6) Uani 1 1 d .
H66A H 0.9031 -0.4720 0.4002 0.217 Uiso 1 1 calc R
H66B H 0.8946 -0.4924 0.3082 0.217 Uiso 1 1 calc R
C777 C 0.7838(10) -0.3674(15) 0.3163(10) 0.227(11) Uani 1 1 d .
H77A H 0.7125 -0.3893 0.3370 0.273 Uiso 1 1 calc R
H77B H 0.7855 -0.3180 0.3430 0.273 Uiso 1 1 calc R
C888 C 0.7831(13) -0.3347(15) 0.2305(10) 0.221(9) Uani 1 1 d .
H88A H 0.7456 -0.2662 0.2106 0.265 Uiso 1 1 calc R
H88B H 0.7426 -0.3673 0.2034 0.265 Uiso 1 1 calc R
C999 C 0.515(2) -0.2579(9) 0.0693(9) 0.203(9) Uani 1 1 d .
H99A H 0.4975 -0.2874 0.1302 0.244 Uiso 1 1 calc R
H99B H 0.5827 -0.3029 0.0504 0.244 Uiso 1 1 calc R
O111 O 0.2858(5) -0.1745(4) 0.4928(4) 0.1015(18) Uani 1 1 d .
O222 O 0.9589(9) -0.3814(8) 0.2979(6) 0.208(6) Uani 1 1 d .
O333 O 0.5440(7) -0.1824(7) 0.0638(6) 0.140(3) Uani 1 1 d .

loop_
_atom_site_aniso_label
_atom_site_aniso_U_11
_atom_site_aniso_U_22
_atom_site_aniso_U_33
_atom_site_aniso_U_23
_atom_site_aniso_U_13
_atom_site_aniso_U_12
Fe1 0.0321(4) 0.0449(4) 0.0394(4) -0.0119(3) -0.0004(3) -0.0044(3)
Fe2 0.0321(4) 0.0364(4) 0.0480(4) -0.0184(3) -0.0022(3) -0.0077(3)
Fe3 0.0360(4) 0.0363(4) 0.0494(4) -0.0157(3) -0.0042(3) -0.0041(3)
N1 0.0300(18) 0.0349(19) 0.0370(19) -0.0165(16) -0.0020(15) -0.0074(15)
N2 0.0279(18) 0.0316(18) 0.039(2) -0.0150(16) -0.0029(15) -0.0054(15)
N3 0.0298(18) 0.0290(18) 0.0371(19) -0.0142(15) -0.0030(15) -0.0054(14)
C1 0.028(2) 0.030(2) 0.037(2) -0.0121(18) -0.0026(17) -0.0057(17)
C2 0.026(2) 0.028(2) 0.039(2) -0.0114(18) -0.0040(17) -0.0040(16)
C3 0.031(2) 0.032(2) 0.035(2) -0.0111(18) -0.0029(17) -0.0086(17)
C4 0.029(2) 0.034(2) 0.038(2) -0.0141(18) -0.0038(17) -0.0046(18)
C5 0.032(3) 0.057(3) 0.084(4) -0.043(3) -0.011(2) -0.005(2)
C6 0.026(2) 0.064(3) 0.091(4) -0.044(3) -0.010(2) -0.002(2)
C7 0.032(2) 0.036(2) 0.051(3) -0.017(2) -0.005(2) 0.0005(19)
C8 0.032(2) 0.035(2) 0.063(3) -0.024(2) -0.007(2) -0.0034(19)
C9 0.027(2) 0.033(2) 0.055(3) -0.015(2) -0.0067(19) -0.0046(18)
C10 0.018(2) 0.056(3) 0.042(3) -0.021(2) -0.0029(17) -0.007(2)
C11 0.047(3) 0.040(3) 0.047(3) -0.006(2) -0.014(2) -0.017(2)
C12 0.027(2) 0.030(2) 0.040(2) -0.0133(18) -0.0036(17) -0.0029(17)
C13 0.029(2) 0.032(2) 0.049(3) -0.018(2) -0.0024(19) -0.0021(17)
C14 0.030(2) 0.038(2) 0.050(3) -0.018(2) -0.0061(19) -0.0070(19)
C15 0.022(2) 0.044(3) 0.048(3) -0.016(2) -0.0056(18) -0.0010(18)
C16 0.031(2) 0.044(3) 0.059(3) -0.024(2) -0.006(2) 0.003(2)
C17 0.035(2) 0.036(2) 0.058(3) -0.024(2) -0.006(2) -0.0006(19)
C18 0.0140(19) 0.038(2) 0.033(2) -0.0178(18) 0.0013(16) -0.0037(16)
C19 0.073(4) 0.039(3) 0.035(3) -0.010(2) 0.011(3) -0.010(3)
C20 0.037(2) 0.033(2) 0.037(2) -0.0134(18) -0.0038(18) -0.0107(18)
C21 0.035(2) 0.034(2) 0.043(2) -0.0148(19) -0.0027(19) -0.0092(18)
C22 0.044(3) 0.036(2) 0.040(2) -0.017(2) 0.000(2) -0.011(2)
C23 0.047(3) 0.041(2) 0.042(3) -0.019(2) -0.002(2) -0.019(2)
C24 0.040(3) 0.063(3) 0.062(3) -0.035(3) 0.001(2) -0.020(2)
C25 0.035(2) 0.053(3) 0.053(3) -0.029(2) 0.005(2) -0.015(2)
C26 0.039(3) 0.072(3) 0.032(2) -0.029(2) -0.0041(19) -0.006(2)
C27 0.039(3) 0.038(3) 0.068(4) -0.011(2) 0.000(2) -0.015(2)
C28 0.037(2) 0.032(2) 0.049(3) -0.014(2) -0.001(2) -0.0024(19)
C29 0.042(3) 0.040(3) 0.059(3) -0.019(2) -0.002(2) -0.011(2)
C30 0.054(3) 0.035(3) 0.070(4) -0.023(2) 0.005(3) -0.007(2)
C31 0.047(3) 0.037(3) 0.057(3) -0.008(2) -0.007(2) 0.008(2)
C32 0.042(3) 0.040(3) 0.048(3) -0.014(2) -0.010(2) 0.000(2)
C33 0.075(4) 0.041(3) 0.059(3) -0.006(3) 0.003(3) -0.012(3)
C34 0.055(3) 0.063(3) 0.047(3) -0.011(3) -0.006(2) -0.015(3)
C35 0.061(4) 0.063(4) 0.056(3) -0.020(3) 0.009(3) -0.003(3)
C36 0.043(3) 0.099(5) 0.067(4) -0.008(4) 0.003(3) -0.021(3)
C37 0.106(6) 0.089(5) 0.055(4) -0.011(3) 0.001(4) -0.065(5)
C38 0.027(2) 0.053(3) 0.038(2) -0.004(2) -0.0023(18) -0.007(2)
C39 0.035(3) 0.063(3) 0.039(3) -0.016(2) 0.005(2) -0.004(2)
C40 0.028(2) 0.075(4) 0.046(3) -0.007(3) 0.000(2) -0.004(2)
C41 0.040(3) 0.063(3) 0.059(3) -0.004(3) -0.006(2) -0.021(3)
C42 0.037(3) 0.047(3) 0.053(3) -0.006(2) -0.003(2) -0.011(2)
C43 0.087(5) 0.046(3) 0.055(3) -0.014(3) 0.016(3) -0.012(3)
C44 0.056(3) 0.059(3) 0.043(3) -0.007(3) 0.001(2) 0.004(3)
C45 0.072(4) 0.062(3) 0.037(3) -0.016(2) 0.004(3) -0.014(3)
C46 0.048(3) 0.054(3) 0.047(3) -0.010(2) 0.010(2) -0.007(2)
C47 0.067(4) 0.064(4) 0.060(3) -0.021(3) 0.012(3) -0.031(3)
C48 0.048(3) 0.042(3) 0.045(3) -0.015(2) -0.004(2) -0.019(2)
C49 0.046(3) 0.062(3) 0.049(3) -0.023(3) 0.003(2) -0.025(3)
C50 0.062(3) 0.066(3) 0.044(3) -0.027(3) 0.003(2) -0.029(3)
C51 0.055(3) 0.048(3) 0.054(3) -0.014(2) -0.020(2) -0.015(2)
C52 0.051(3) 0.039(3) 0.068(4) -0.017(2) -0.020(3) -0.008(2)
C53 0.086(5) 0.052(3) 0.063(4) -0.010(3) -0.026(3) -0.010(3)
C54 0.087(5) 0.042(3) 0.066(4) -0.012(3) -0.014(3) -0.014(3)
C55 0.077(4) 0.065(4) 0.081(4) -0.022(3) 0.016(3) -0.046(4)
C56 0.093(5) 0.070(4) 0.085(5) -0.025(4) 0.046(4) -0.037(4)
C57 0.111(6) 0.064(4) 0.046(3) -0.015(3) 0.009(3) -0.038(4)
C110 0.125(9) 0.113(8) 0.226(14) -0.055(9) 0.072(9) -0.091(7)
C111 0.205(12) 0.081(6) 0.174(11) 0.037(6) -0.124(10) -0.073(7)
C112 0.104(7) 0.136(9) 0.270(16) 0.084(10) -0.130(9) -0.072(7)
C113 0.106(7) 0.078(6) 0.211(13) 0.019(7) -0.017(8) -0.043(6)
C222 0.083(6) 0.127(8) 0.098(6) 0.013(6) -0.024(5) -0.044(5)
C333 0.072(5) 0.091(6) 0.126(7) -0.006(5) -0.017(5) -0.037(4)
C444 0.113(7) 0.098(6) 0.117(7) -0.012(5) -0.021(5) -0.065(6)
C555 0.169(12) 0.269(17) 0.067(6) 0.022(8) 0.045(7) 0.125(12)
C666 0.185(15) 0.153(12) 0.177(14) 0.020(10) -0.017(12) -0.069(12)
C777 0.072(7) 0.35(2) 0.134(11) 0.049(13) 0.027(7) 0.006(11)
C888 0.125(11) 0.30(2) 0.146(13) 0.015(14) -0.062(10) 0.016(13)
C999 0.42(3) 0.100(8) 0.118(9) -0.019(7) -0.092(13) -0.094(14)
O111 0.093(4) 0.106(4) 0.106(4) -0.005(3) -0.023(3) -0.049(3)
O222 0.232(10) 0.253(11) 0.154(7) 0.067(7) -0.102(7) -0.191(10)
O333 0.108(5) 0.162(8) 0.143(7) -0.022(6) 0.011(5) -0.052(5)

loop_
_atom_type_symbol
_atom_type_description
_atom_type_scat_dispersion_real
_atom_type_scat_dispersion_imag
_atom_type_scat_source
C C 0.0033 0.0016 'International Tables Vol C Tables 4.2.6.8 and 6.1.1.4'
H H 0.0000 0.0000 'International Tables Vol C Tables 4.2.6.8 and 6.1.1.4'
N N 0.0061 0.0033 'International Tables Vol C Tables 4.2.6.8 and 6.1.1.4'
O O 0.0106 0.0060 'International Tables Vol C Tables 4.2.6.8 and 6.1.1.4'
Fe Fe 0.3463 0.8444 'International Tables Vol C Tables 4.2.6.8 and 6.1.1.4'

loop_
_geom_angle_atom_site_label_1
_geom_angle_atom_site_label_2
_geom_angle_atom_site_label_3
_geom_angle
C39 Fe1 C46 146.6(2)
C39 Fe1 C40 40.4(2)
C46 Fe1 C40 172.6(2)
C39 Fe1 C43 108.1(2)
C46 Fe1 C43 67.2(2)
C40 Fe1 C43 115.7(3)
C39 Fe1 C42 69.2(2)
C46 Fe1 C42 110.0(2)
C40 Fe1 C42 68.2(2)
C43 Fe1 C42 170.9(2)
C39 Fe1 C38 41.5(2)
C46 Fe1 C38 115.3(2)
C40 Fe1 C38 68.51(19)
C43 Fe1 C38 131.3(3)
C42 Fe1 C38 41.0(2)
C39 Fe1 C44 131.0(2)
C46 Fe1 C44 68.0(2)
C40 Fe1 C44 109.4(2)
C43 Fe1 C44 40.2(3)
C42 Fe1 C44 147.9(2)
C38 Fe1 C44 170.3(2)
C39 Fe1 C41 68.0(2)
C46 Fe1 C41 134.3(3)
C40 Fe1 C41 39.8(2)
C43 Fe1 C41 147.2(3)
C42 Fe1 C41 40.8(2)
C38 Fe1 C41 68.5(2)
C44 Fe1 C41 116.4(2)
C39 Fe1 C47 115.1(2)
C46 Fe1 C47 39.7(2)
C40 Fe1 C47 146.7(3)
C43 Fe1 C47 39.8(3)
C42 Fe1 C47 132.6(2)
C38 Fe1 C47 108.8(2)
C44 Fe1 C47 67.4(3)
C41 Fe1 C47 172.5(3)
C39 Fe1 C45 170.5(2)
C46 Fe1 C45 41.1(2)
C40 Fe1 C45 132.5(2)
C43 Fe1 C45 68.0(2)
C42 Fe1 C45 116.1(2)
C38 Fe1 C45 147.6(2)
C44 Fe1 C45 40.5(2)
C41 Fe1 C45 110.3(3)
C47 Fe1 C45 67.9(3)
C52 Fe2 C49 68.8(2)
C52 Fe2 C57 124.3(3)
C49 Fe2 C57 121.1(3)
C52 Fe2 C56 107.4(3)
C49 Fe2 C56 156.6(3)
C57 Fe2 C56 40.7(3)
C52 Fe2 C54 156.8(2)
C49 Fe2 C54 124.4(3)
C57 Fe2 C54 68.2(3)
C56 Fe2 C54 68.2(3)
C52 Fe2 C55 121.4(3)
C49 Fe2 C55 161.1(3)
C57 Fe2 C55 68.4(3)
C56 Fe2 C55 40.7(3)
C54 Fe2 C55 40.5(3)
C52 Fe2 C48 41.5(2)
C49 Fe2 C48 40.9(2)
C57 Fe2 C48 106.6(2)
C56 Fe2 C48 120.9(3)
C54 Fe2 C48 160.6(2)
C55 Fe2 C48 156.9(3)
C52 Fe2 C53 160.7(2)
C49 Fe2 C53 107.9(3)
C57 Fe2 C53 39.9(3)
C56 Fe2 C53 67.6(3)
C54 Fe2 C53 40.7(2)
C55 Fe2 C53 67.9(3)
C48 Fe2 C53 123.6(2)
C52 Fe2 C51 40.4(2)
C49 Fe2 C51 68.2(2)
C57 Fe2 C51 161.2(3)
C56 Fe2 C51 124.8(3)
C54 Fe2 C51 122.1(2)
C55 Fe2 C51 108.2(3)
C48 Fe2 C51 68.8(2)
C53 Fe2 C51 157.7(3)
C52 Fe2 C50 68.6(3)
C49 Fe2 C50 40.8(2)
C57 Fe2 C50 156.7(3)
C56 Fe2 C50 161.2(3)
C54 Fe2 C50 107.8(3)
C55 Fe2 C50 124.4(2)
C48 Fe2 C50 69.1(2)
C53 Fe2 C50 122.2(3)
C51 Fe2 C50 40.5(2)
C37 Fe3 C36 41.0(3)
C37 Fe3 C29 157.1(3)
C36 Fe3 C29 161.0(3)
C37 Fe3 C33 41.0(3)
C36 Fe3 C33 68.8(3)
C29 Fe3 C33 122.2(2)
C37 Fe3 C31 124.4(3)
C36 Fe3 C31 105.1(3)
C29 Fe3 C31 68.5(2)
C33 Fe3 C31 163.3(3)
C37 Fe3 C35 67.9(3)
C36 Fe3 C35 39.8(3)
C29 Fe3 C35 126.0(2)
C33 Fe3 C35 68.0(3)
C31 Fe3 C35 118.0(2)
C37 Fe3 C32 107.3(2)
C36 Fe3 C32 118.7(3)
C29 Fe3 C32 68.9(2)
C33 Fe3 C32 127.1(2)
C31 Fe3 C32 40.9(2)
C35 Fe3 C32 152.7(2)
C37 Fe3 C30 161.0(3)
C36 Fe3 C30 123.1(3)
C29 Fe3 C30 40.7(2)
C33 Fe3 C30 155.6(3)
C31 Fe3 C30 40.8(2)
C35 Fe3 C30 106.4(2)
C32 Fe3 C30 69.0(2)
C37 Fe3 C34 67.9(3)
C36 Fe3 C34 67.7(3)
C29 Fe3 C34 109.6(2)
C33 Fe3 C34 40.1(2)
C31 Fe3 C34 153.6(2)
C35 Fe3 C34 40.3(2)
C32 Fe3 C34 165.0(2)
C30 Fe3 C34 120.3(2)
C37 Fe3 C28 121.4(3)
C36 Fe3 C28 155.1(3)
C29 Fe3 C28 41.07(19)
C33 Fe3 C28 110.0(2)
C31 Fe3 C28 68.6(2)
C35 Fe3 C28 164.6(2)
C32 Fe3 C28 40.83(19)
C30 Fe3 C28 68.8(2)
C34 Fe3 C28 128.4(2)
C1 N1 C3 115.0(4)
C1 N2 C2 115.2(4)
C2 N3 C3 114.5(4)
N2 C1 N1 124.9(4)
N2 C1 C4 117.7(4)
N1 C1 C4 117.3(4)
N2 C2 N3 125.1(4)
N2 C2 C12 117.3(4)
N3 C2 C12 117.7(4)
N1 C3 N3 125.2(4)
N1 C3 C20 117.0(4)
N3 C3 C20 117.8(4)
C9 C4 C5 118.9(4)
C9 C4 C1 120.7(4)
C5 C4 C1 120.3(4)
C6 C5 C4 120.4(5)
C6 C5 H5 119.8
C4 C5 H5 119.8
C5 C6 C7 121.2(4)
C5 C6 H6 119.4
C7 C6 H6 119.4
C6 C7 C8 117.9(4)
C6 C7 C10 121.9(4)
C8 C7 C10 120.2(4)
C9 C8 C7 120.6(4)
C9 C8 H8 119.7
C7 C8 H8 119.7
C8 C9 C4 120.9(4)
C8 C9 H9 119.6
C4 C9 H9 119.6
C11 C10 C7 175.1(6)
C10 C11 C28 175.5(6)
C13 C12 C17 118.8(4)
C13 C12 C2 120.5(4)
C17 C12 C2 120.7(4)
C14 C13 C12 120.7(4)
C14 C13 H13 119.6
C12 C13 H13 119.6
C13 C14 C15 120.2(4)
C13 C14 H14 119.9
C15 C14 H14 119.9
C16 C15 C14 119.4(4)
C16 C15 C18 120.1(4)
C14 C15 C18 120.5(4)
C17 C16 C15 120.2(4)
C17 C16 H16 119.9
C15 C16 H16 119.9
C16 C17 C12 120.6(4)
C16 C17 H17 119.7
C12 C17 H17 119.7
C19 C18 C15 178.1(5)
C18 C19 C38 179.6(6)
C25 C20 C21 119.2(4)
C25 C20 C3 120.4(4)
C21 C20 C3 120.3(4)
C22 C21 C20 120.4(4)
C22 C21 H21 119.8
C20 C21 H21 119.8
C21 C22 C23 120.3(4)
C21 C22 H22 119.8
C23 C22 H22 119.8
C24 C23 C22 119.1(4)
C24 C23 C26 121.0(4)
C22 C23 C26 119.9(4)
C25 C24 C23 120.4(4)
C25 C24 H24 119.8
C23 C24 H24 119.8
C24 C25 C20 120.5(5)
C24 C25 H25 119.7
C20 C25 H25 119.7
C27 C26 C23 173.5(6)
C26 C27 C48 177.9(6)
C32 C28 C29 107.5(4)
C32 C28 C11 125.6(4)
C29 C28 C11 126.9(4)
C32 C28 Fe3 69.2(3)
C29 C28 Fe3 68.9(3)
C11 C28 Fe3 129.0(3)
C30 C29 C28 108.5(4)
C30 C29 Fe3 70.0(3)
C28 C29 Fe3 70.1(3)
C30 C29 H29 125.7
C28 C29 H29 125.7
Fe3 C29 H29 125.8
C29 C30 C31 107.7(4)
C29 C30 Fe3 69.3(3)
C31 C30 Fe3 69.4(3)
C29 C30 H30 126.2
C31 C30 H30 126.2
Fe3 C30 H30 126.7
C30 C31 C32 108.5(4)
C30 C31 Fe3 69.8(3)
C32 C31 Fe3 69.6(3)
C30 C31 H31 125.8
C32 C31 H31 125.8
Fe3 C31 H31 126.5
C31 C32 C28 107.8(4)
C31 C32 Fe3 69.5(3)
C28 C32 Fe3 70.0(3)
C31 C32 H32 126.1
C28 C32 H32 126.1
Fe3 C32 H32 126.0
C34 C33 C37 107.1(6)
C34 C33 Fe3 70.4(3)
C37 C33 Fe3 68.7(3)
C34 C33 H33 126.4
C37 C33 H33 126.4
Fe3 C33 H33 126.0
C33 C34 C35 108.4(6)
C33 C34 Fe3 69.5(3)
C35 C34 Fe3 69.5(3)
C33 C34 H34 125.8
C35 C34 H34 125.8
Fe3 C34 H34 126.8
C36 C35 C34 108.6(6)
C36 C35 Fe3 69.5(4)
C34 C35 Fe3 70.2(3)
C36 C35 H35 125.7
C34 C35 H35 125.7
Fe3 C35 H35 126.2
C35 C36 C37 107.8(6)
C35 C36 Fe3 70.6(4)
C37 C36 Fe3 69.2(4)
C35 C36 H36 126.1
C37 C36 H36 126.1
Fe3 C36 H36 125.7
C36 C37 C33 108.0(6)
C36 C37 Fe3 69.8(4)
C33 C37 Fe3 70.3(3)
C36 C37 H37 126.0
C33 C37 H37 126.0
Fe3 C37 H37 125.5
C42 C38 C39 107.2(4)
C42 C38 C19 126.4(5)
C39 C38 C19 126.4(5)
C42 C38 Fe1 69.5(3)
C39 C38 Fe1 69.1(3)
C19 C38 Fe1 125.1(3)
C40 C39 C38 107.5(5)
C40 C39 Fe1 70.0(3)
C38 C39 Fe1 69.5(3)
C40 C39 H39 126.3
C38 C39 H39 126.3
Fe1 C39 H39 125.8
C41 C40 C39 109.4(5)
C41 C40 Fe1 70.4(3)
C39 C40 Fe1 69.7(3)
C41 C40 H40 125.3
C39 C40 H40 125.3
Fe1 C40 H40 126.2
C40 C41 C42 108.6(5)
C40 C41 Fe1 69.8(3)
C42 C41 Fe1 69.3(3)
C40 C41 H41 125.7
C42 C41 H41 125.7
Fe1 C41 H41 126.8
C41 C42 C38 107.3(5)
C41 C42 Fe1 69.8(3)
C38 C42 Fe1 69.5(3)
C41 C42 H42 126.3
C38 C42 H42 126.3
Fe1 C42 H42 125.9
C47 C43 C44 108.6(5)
C47 C43 Fe1 70.5(3)
C44 C43 Fe1 70.0(3)
C47 C43 H43 125.7
C44 C43 H43 125.7
Fe1 C43 H43 125.3
C43 C44 C45 108.2(5)
C43 C44 Fe1 69.7(3)
C45 C44 Fe1 70.1(3)
C43 C44 H44 125.9
C45 C44 H44 125.9
Fe1 C44 H44 125.9
C44 C45 C46 106.1(5)
C44 C45 Fe1 69.4(3)
C46 C45 Fe1 68.9(3)
C44 C45 H45 126.9
C46 C45 H45 126.9
Fe1 C45 H45 126.3
C47 C46 C45 108.5(5)
C47 C46 Fe1 70.7(3)
C45 C46 Fe1 70.0(3)
C47 C46 H46 125.8
C45 C46 H46 125.8
Fe1 C46 H46 125.2
C46 C47 C43 108.6(6)
C46 C47 Fe1 69.7(3)
C43 C47 Fe1 69.7(4)
C46 C47 H47 125.7
C43 C47 H47 125.7
Fe1 C47 H47 126.5
C49 C48 C52 106.6(4)
C49 C48 C27 126.4(5)
C52 C48 C27 127.0(5)
C49 C48 Fe2 69.3(3)
C52 C48 Fe2 69.0(3)
C27 C48 Fe2 126.2(4)
C48 C49 C50 109.1(5)
C48 C49 Fe2 69.7(3)
C50 C49 Fe2 70.3(3)
C48 C49 H49 125.5
C50 C49 H49 125.5
Fe2 C49 H49 126.1
C51 C50 C49 107.0(5)
C51 C50 Fe2 69.4(3)
C49 C50 Fe2 68.9(3)
C51 C50 H50 126.5
C49 C50 H50 126.5
Fe2 C50 H50 126.8
C52 C51 C50 109.3(5)
C52 C51 Fe2 69.4(3)
C50 C51 Fe2 70.1(3)
C52 C51 H51 125.4
C50 C51 H51 125.4
Fe2 C51 H51 126.6
C51 C52 C48 108.1(5)
C51 C52 Fe2 70.2(3)
C48 C52 Fe2 69.5(3)
C51 C52 H52 126.0
C48 C52 H52 126.0
Fe2 C52 H52 125.9
C57 C53 C54 108.9(7)
C57 C53 Fe2 69.9(4)
C54 C53 Fe2 69.6(3)
C57 C53 H53 125.5
C54 C53 H53 125.5
Fe2 C53 H53 126.6
C55 C54 C53 107.5(6)
C55 C54 Fe2 69.8(3)
C53 C54 Fe2 69.8(3)
C55 C54 H54 126.3
C53 C54 H54 126.3
Fe2 C54 H54 125.7
C54 C55 C56 107.8(6)
C54 C55 Fe2 69.7(3)
C56 C55 Fe2 69.6(3)
C54 C55 H55 126.1
C56 C55 H55 126.1
Fe2 C55 H55 126.2
C57 C56 C55 108.0(7)
C57 C56 Fe2 69.6(4)
C55 C56 Fe2 69.8(4)
C57 C56 H56 126.0
C55 C56 H56 126.0
Fe2 C56 H56 126.2
C53 C57 C56 107.8(6)
C53 C57 Fe2 70.2(4)
C56 C57 Fe2 69.7(4)
C53 C57 H57 126.1
C56 C57 H57 126.1
Fe2 C57 H57 125.6
C112 C110 C999 101.3(8)
C112 C110 H11A 111.5
C999 C110 H11A 111.5
C112 C110 H11B 111.5
C999 C110 H11B 111.5
H11A C110 H11B 109.3
O111 C111 C222 112.6(7)
O111 C111 H11C 109.1
C222 C111 H11C 109.1
O111 C111 H11D 109.1
C222 C111 H11D 109.1
H11C C111 H11D 107.8
C113 C112 C110 102.8(10)
C113 C112 H11E 111.2
C110 C112 H11E 111.2
C113 C112 H11F 111.2
C110 C112 H11F 111.2
H11E C112 H11F 109.1
C112 C113 O333 112.3(8)
C112 C113 H11G 109.1
O333 C113 H11G 109.1
C112 C113 H11H 109.1
O333 C113 H11H 109.1
H11G C113 H11H 107.9
C111 C222 C333 103.0(7)
C111 C222 H22A 111.2
C333 C222 H22A 111.2
C111 C222 H22B 111.2
C333 C222 H22B 111.2
H22A C222 H22B 109.1
C222 C333 C444 102.5(7)
C222 C333 H33A 111.3
C444 C333 H33A 111.3
C222 C333 H33B 111.3
C444 C333 H33B 111.3
H33A C333 H33B 109.2
O111 C444 C333 111.8(7)
O111 C444 H44A 109.3
C333 C444 H44A 109.3
O111 C444 H44B 109.3
C333 C444 H44B 109.3
H44A C444 H44B 107.9
O222 C555 C888 100.0(9)
O222 C555 H55A 111.8
C888 C555 H55A 111.8
O222 C555 H55B 111.8
C888 C555 H55B 111.8
H55A C555 H55B 109.5
O222 C666 C777 90.0(12)
O222 C666 H66A 113.6
C777 C666 H66A 113.6
O222 C666 H66B 113.6
C777 C666 H66B 113.6
H66A C666 H66B 110.9
C888 C777 C666 105.4(14)
C888 C777 H77A 110.7
C666 C777 H77A 110.7
C888 C777 H77B 110.7
C666 C777 H77B 110.7
H77A C777 H77B 108.8
C777 C888 C555 99.7(9)
C777 C888 H88A 111.8
C555 C888 H88A 111.8
C777 C888 H88B 111.8
C555 C888 H88B 111.8
H88A C888 H88B 109.5
O333 C999 C110 110.9(11)
O333 C999 H99A 109.5
C110 C999 H99A 109.5
O333 C999 H99B 109.5
C110 C999 H99B 109.5
H99A C999 H99B 108.0
C111 O111 C444 104.3(7)
C555 O222 C666 96.0(11)
C999 O333 C113 103.1(9)

loop_
_geom_bond_atom_site_label_1
_geom_bond_atom_site_label_2
_geom_bond_distance
Fe1 C39 2.037(5)
Fe1 C46 2.040(5)
Fe1 C40 2.041(5)
Fe1 C43 2.042(6)
Fe1 C42 2.043(5)
Fe1 C38 2.043(5)
Fe1 C44 2.046(5)
Fe1 C41 2.049(5)
Fe1 C47 2.053(6)
Fe1 C45 2.054(5)
Fe2 C52 2.031(5)
Fe2 C49 2.032(5)
Fe2 C57 2.033(6)
Fe2 C56 2.034(6)
Fe2 C54 2.035(6)
Fe2 C55 2.036(6)
Fe2 C48 2.038(5)
Fe2 C53 2.038(6)
Fe2 C51 2.041(5)
Fe2 C50 2.051(5)
Fe3 C37 2.017(6)
Fe3 C36 2.026(6)
Fe3 C29 2.037(5)
Fe3 C33 2.039(6)
Fe3 C31 2.040(5)
Fe3 C35 2.041(6)
Fe3 C32 2.041(5)
Fe3 C30 2.046(5)
Fe3 C34 2.051(6)
Fe3 C28 2.052(5)
N1 C1 1.337(5)
N1 C3 1.340(6)
N2 C1 1.335(5)
N2 C2 1.341(5)
N3 C2 1.341(5)
N3 C3 1.343(5)
C1 C4 1.485(6)
C2 C12 1.484(6)
C3 C20 1.479(6)
C4 C9 1.379(6)
C4 C5 1.386(6)
C5 C6 1.374(7)
C5 H5 0.9500
C6 C7 1.389(7)
C6 H6 0.9500
C7 C8 1.394(6)
C7 C10 1.525(7)
C8 C9 1.377(6)
C8 H8 0.9500
C9 H9 0.9500
C10 C11 1.069(7)
C11 C28 1.467(7)
C12 C13 1.392(6)
C12 C17 1.400(6)
C13 C14 1.379(6)
C13 H13 0.9500
C14 C15 1.397(6)
C14 H14 0.9500
C15 C16 1.391(7)
C15 C18 1.546(6)
C16 C17 1.382(6)
C16 H16 0.9500
C17 H17 0.9500
C18 C19 1.033(7)
C19 C38 1.486(8)
C20 C25 1.388(6)
C20 C21 1.394(6)
C21 C22 1.383(6)
C21 H21 0.9500
C22 C23 1.395(7)
C22 H22 0.9500
C23 C24 1.391(7)
C23 C26 1.502(6)
C24 C25 1.385(7)
C24 H24 0.9500
C25 H25 0.9500
C26 C27 1.108(7)
C27 C48 1.453(7)
C28 C32 1.428(7)
C28 C29 1.434(7)
C29 C30 1.418(7)
C29 H29 0.9500
C30 C31 1.425(8)
C30 H30 0.9500
C31 C32 1.427(7)
C31 H31 0.9500
C32 H32 0.9500
C33 C34 1.402(8)
C33 C37 1.421(10)
C33 H33 0.9500
C34 C35 1.410(8)
C34 H34 0.9500
C35 C36 1.386(10)
C35 H35 0.9500
C36 C37 1.418(11)
C36 H36 0.9500
C37 H37 0.9500
C38 C42 1.432(7)
C38 C39 1.444(7)
C39 C40 1.406(7)
C39 H39 0.9500
C40 C41 1.393(9)
C40 H40 0.9500
C41 C42 1.427(7)
C41 H41 0.9500
C42 H42 0.9500
C43 C47 1.393(9)
C43 C44 1.406(9)
C43 H43 0.9500
C44 C45 1.420(8)
C44 H44 0.9500
C45 C46 1.438(8)
C45 H45 0.9500
C46 C47 1.389(8)
C46 H46 0.9500
C47 H47 0.9500
C48 C49 1.423(8)
C48 C52 1.441(7)
C49 C50 1.425(7)
C49 H49 0.9500
C50 C51 1.416(8)
C50 H50 0.9500
C51 C52 1.406(8)
C51 H51 0.9500
C52 H52 0.9500
C53 C57 1.389(10)
C53 C54 1.415(9)
C53 H53 0.9500
C54 C55 1.408(10)
C54 H54 0.9500
C55 C56 1.415(10)
C55 H55 0.9500
C56 C57 1.414(11)
C56 H56 0.9500
C57 H57 0.9500
C110 C112 1.484(15)
C110 C999 1.513(18)
C110 H11A 0.9900
C110 H11B 0.9900
C111 O111 1.330(10)
C111 C222 1.461(12)
C111 H11C 0.9900
C111 H11D 0.9900
C112 C113 1.422(14)
C112 H11E 0.9900
C112 H11F 0.9900
C113 O333 1.458(13)
C113 H11G 0.9900
C113 H11H 0.9900
C222 C333 1.465(11)
C222 H22A 0.9900
C222 H22B 0.9900
C333 C444 1.479(11)
C333 H33A 0.9900
C333 H33B 0.9900
C444 O111 1.345(9)
C444 H44A 0.9900
C444 H44B 0.9900
C555 O222 1.409(14)
C555 C888 1.519(18)
C555 H55A 0.9900
C555 H55B 0.9900
C666 O222 1.419(14)
C666 C777 1.426(19)
C666 H66A 0.9900
C666 H66B 0.9900
C777 C888 1.332(18)
C777 H77A 0.9900
C777 H77B 0.9900
C888 H88A 0.9900
C888 H88B 0.9900
C999 O333 1.287(13)
C999 H99A 0.9900
C999 H99B 0.9900

loop_
_geom_torsion_atom_site_label_1
_geom_torsion_atom_site_label_2
_geom_torsion_atom_site_label_3
_geom_torsion_atom_site_label_4
_geom_torsion
C2 N2 C1 N1 2.5(6)
C2 N2 C1 C4 -175.4(4)
C3 N1 C1 N2 -1.9(6)
C3 N1 C1 C4 175.9(4)
C1 N2 C2 N3 -1.5(6)
C1 N2 C2 C12 178.6(4)
C3 N3 C2 N2 0.1(6)
C3 N3 C2 C12 180.0(4)
C1 N1 C3 N3 0.3(6)
C1 N1 C3 C20 -178.0(4)
C2 N3 C3 N1 0.5(6)
C2 N3 C3 C20 178.9(4)
N2 C1 C4 C9 8.0(6)
N1 C1 C4 C9 -170.1(4)
N2 C1 C4 C5 -175.2(5)
N1 C1 C4 C5 6.8(7)
C9 C4 C5 C6 -0.5(8)
C1 C4 C5 C6 -177.5(5)
C4 C5 C6 C7 -1.6(10)
C5 C6 C7 C8 2.4(9)
C5 C6 C7 C10 -178.7(5)
C6 C7 C8 C9 -1.0(8)
C10 C7 C8 C9 180.0(5)
C7 C8 C9 C4 -1.1(8)
C5 C4 C9 C8 1.8(7)
C1 C4 C9 C8 178.8(4)
C6 C7 C10 C11 72(6)
C8 C7 C10 C11 -109(6)
C7 C10 C11 C28 -156(5)
N2 C2 C12 C13 -4.3(6)
N3 C2 C12 C13 175.8(4)
N2 C2 C12 C17 174.5(4)
N3 C2 C12 C17 -5.4(6)
C17 C12 C13 C14 -2.1(7)
C2 C12 C13 C14 176.7(4)
C12 C13 C14 C15 0.3(7)
C13 C14 C15 C16 2.1(7)
C13 C14 C15 C18 -175.7(4)
C14 C15 C16 C17 -2.6(8)
C18 C15 C16 C17 175.1(4)
C15 C16 C17 C12 0.8(8)
C13 C12 C17 C16 1.5(7)
C2 C12 C17 C16 -177.2(5)
C16 C15 C18 C19 -128(16)
C14 C15 C18 C19 50(17)
C15 C18 C19 C38 -35(100)
N1 C3 C20 C25 -11.3(6)
N3 C3 C20 C25 170.2(4)
N1 C3 C20 C21 164.9(4)
N3 C3 C20 C21 -13.6(6)
C25 C20 C21 C22 1.4(7)
C3 C20 C21 C22 -174.8(4)
C20 C21 C22 C23 -1.6(7)
C21 C22 C23 C24 0.6(7)
C21 C22 C23 C26 -179.4(4)
C22 C23 C24 C25 0.6(8)
C26 C23 C24 C25 -179.3(5)
C23 C24 C25 C20 -0.8(8)
C21 C20 C25 C24 -0.2(7)
C3 C20 C25 C24 176.0(5)
C24 C23 C26 C27 109(5)
C22 C23 C26 C27 -71(5)
C23 C26 C27 C48 32(20)
C10 C11 C28 C32 68(7)
C10 C11 C28 C29 -110(7)
C10 C11 C28 Fe3 159(7)
C37 Fe3 C28 C32 80.1(4)
C36 Fe3 C28 C32 41.7(7)
C29 Fe3 C28 C32 -119.4(4)
C33 Fe3 C28 C32 124.2(3)
C31 Fe3 C28 C32 -38.0(3)
C35 Fe3 C28 C32 -156.3(8)
C30 Fe3 C28 C32 -81.9(3)
C34 Fe3 C28 C32 165.5(3)
C37 Fe3 C28 C29 -160.5(4)
C36 Fe3 C28 C29 161.1(6)
C33 Fe3 C28 C29 -116.4(3)
C31 Fe3 C28 C29 81.4(3)
C35 Fe3 C28 C29 -36.9(9)
C32 Fe3 C28 C29 119.4(4)
C30 Fe3 C28 C29 37.5(3)
C34 Fe3 C28 C29 -75.1(4)
C37 Fe3 C28 C11 -39.4(5)
C36 Fe3 C28 C11 -77.8(7)
C29 Fe3 C28 C11 121.1(6)
C33 Fe3 C28 C11 4.6(5)
C31 Fe3 C28 C11 -157.5(5)
C35 Fe3 C28 C11 84.2(9)
C32 Fe3 C28 C11 -119.5(5)
C30 Fe3 C28 C11 158.5(5)
C34 Fe3 C28 C11 46.0(5)
C32 C28 C29 C30 -1.1(6)
C11 C28 C29 C30 176.7(5)
Fe3 C28 C29 C30 -59.6(4)
C32 C28 C29 Fe3 58.6(4)
C11 C28 C29 Fe3 -123.7(5)
C37 Fe3 C29 C30 166.6(6)
C36 Fe3 C29 C30 -35.7(9)
C33 Fe3 C29 C30 -156.7(3)
C31 Fe3 C29 C30 37.8(3)
C35 Fe3 C29 C30 -71.9(4)
C32 Fe3 C29 C30 81.9(3)
C34 Fe3 C29 C30 -114.0(4)
C28 Fe3 C29 C30 119.5(4)
C37 Fe3 C29 C28 47.2(7)
C36 Fe3 C29 C28 -155.2(7)
C33 Fe3 C29 C28 83.8(4)
C31 Fe3 C29 C28 -81.7(3)
C35 Fe3 C29 C28 168.6(3)
C32 Fe3 C29 C28 -37.6(3)
C30 Fe3 C29 C28 -119.5(4)
C34 Fe3 C29 C28 126.5(3)
C28 C29 C30 C31 0.7(6)
Fe3 C29 C30 C31 -59.0(4)
C28 C29 C30 Fe3 59.7(4)
C37 Fe3 C30 C29 -164.0(7)
C36 Fe3 C30 C29 166.9(3)
C33 Fe3 C30 C29 54.1(7)
C31 Fe3 C30 C29 -119.2(5)
C35 Fe3 C30 C29 126.7(3)
C32 Fe3 C30 C29 -81.7(3)
C34 Fe3 C30 C29 85.2(4)
C28 Fe3 C30 C29 -37.8(3)
C37 Fe3 C30 C31 -44.7(9)
C36 Fe3 C30 C31 -73.8(4)
C29 Fe3 C30 C31 119.2(5)
C33 Fe3 C30 C31 173.3(5)
C35 Fe3 C30 C31 -114.1(3)
C32 Fe3 C30 C31 37.5(3)
C34 Fe3 C30 C31 -155.6(3)
C28 Fe3 C30 C31 81.4(3)
C29 C30 C31 C32 0.0(6)
Fe3 C30 C31 C32 -59.0(4)
C29 C30 C31 Fe3 59.0(4)
C37 Fe3 C31 C30 163.9(4)
C36 Fe3 C31 C30 123.5(4)
C29 Fe3 C31 C30 -37.7(3)
C33 Fe3 C31 C30 -170.4(8)
C35 Fe3 C31 C30 82.7(4)
C32 Fe3 C31 C30 -119.8(5)
C34 Fe3 C31 C30 53.4(6)
C28 Fe3 C31 C30 -81.9(3)
C37 Fe3 C31 C32 -76.3(4)
C36 Fe3 C31 C32 -116.6(4)
C29 Fe3 C31 C32 82.2(3)
C33 Fe3 C31 C32 -50.5(9)
C35 Fe3 C31 C32 -157.4(3)
C30 Fe3 C31 C32 119.8(5)
C34 Fe3 C31 C32 173.2(5)
C28 Fe3 C31 C32 37.9(3)
C30 C31 C32 C28 -0.6(6)
Fe3 C31 C32 C28 -59.8(4)
C30 C31 C32 Fe3 59.1(4)
C29 C28 C32 C31 1.0(6)
C11 C28 C32 C31 -176.7(5)
Fe3 C28 C32 C31 59.4(4)
C29 C28 C32 Fe3 -58.4(3)
C11 C28 C32 Fe3 123.8(5)
C37 Fe3 C32 C31 122.9(4)
C36 Fe3 C32 C31 79.7(4)
C29 Fe3 C32 C31 -81.1(3)
C33 Fe3 C32 C31 163.8(4)
C35 Fe3 C32 C31 47.6(7)
C30 Fe3 C32 C31 -37.4(3)
C34 Fe3 C32 C31 -168.3(8)
C28 Fe3 C32 C31 -118.9(4)
C37 Fe3 C32 C28 -118.2(4)
C36 Fe3 C32 C28 -161.3(3)
C29 Fe3 C32 C28 37.8(3)
C33 Fe3 C32 C28 -77.3(4)
C31 Fe3 C32 C28 118.9(4)
C35 Fe3 C32 C28 166.6(5)
C30 Fe3 C32 C28 81.5(3)
C34 Fe3 C32 C28 -49.3(10)
C37 Fe3 C33 C34 -118.3(6)
C36 Fe3 C33 C34 -80.2(4)
C29 Fe3 C33 C34 82.4(4)
C31 Fe3 C33 C34 -151.4(7)
C35 Fe3 C33 C34 -37.2(4)
C32 Fe3 C33 C34 169.2(3)
C30 Fe3 C33 C34 43.9(7)
C28 Fe3 C33 C34 126.4(4)
C36 Fe3 C33 C37 38.2(4)
C29 Fe3 C33 C37 -159.2(4)
C31 Fe3 C33 C37 -33.1(10)
C35 Fe3 C33 C37 81.2(5)
C32 Fe3 C33 C37 -72.5(5)
C30 Fe3 C33 C37 162.2(6)
C34 Fe3 C33 C37 118.3(6)
C28 Fe3 C33 C37 -115.2(4)
C37 C33 C34 C35 -0.4(7)
Fe3 C33 C34 C35 58.7(4)
C37 C33 C34 Fe3 -59.1(4)
C37 Fe3 C34 C33 38.6(4)
C36 Fe3 C34 C33 83.1(4)
C29 Fe3 C34 C33 -117.1(4)
C31 Fe3 C34 C33 162.0(5)
C35 Fe3 C34 C33 120.0(5)
C32 Fe3 C34 C33 -35.4(10)
C30 Fe3 C34 C33 -160.6(4)
C28 Fe3 C34 C33 -74.7(4)
C37 Fe3 C34 C35 -81.4(5)
C36 Fe3 C34 C35 -36.9(4)
C29 Fe3 C34 C35 123.0(4)
C33 Fe3 C34 C35 -120.0(5)
C31 Fe3 C34 C35 42.0(7)
C32 Fe3 C34 C35 -155.4(8)
C30 Fe3 C34 C35 79.4(4)
C28 Fe3 C34 C35 165.3(4)
C33 C34 C35 C36 0.3(7)
Fe3 C34 C35 C36 59.1(4)
C33 C34 C35 Fe3 -58.8(4)
C37 Fe3 C35 C36 -38.4(4)
C29 Fe3 C35 C36 162.6(4)
C33 Fe3 C35 C36 -82.8(5)
C31 Fe3 C35 C36 79.9(5)
C32 Fe3 C35 C36 46.7(7)
C30 Fe3 C35 C36 122.4(4)
C34 Fe3 C35 C36 -119.8(6)
C28 Fe3 C35 C36 -168.2(7)
C37 Fe3 C35 C34 81.4(4)
C36 Fe3 C35 C34 119.8(6)
C29 Fe3 C35 C34 -77.6(4)
C33 Fe3 C35 C34 37.0(4)
C31 Fe3 C35 C34 -160.3(3)
C32 Fe3 C35 C34 166.5(4)
C30 Fe3 C35 C34 -117.8(4)
C28 Fe3 C35 C34 -48.4(10)
C34 C35 C36 C37 -0.1(7)
Fe3 C35 C36 C37 59.4(4)
C34 C35 C36 Fe3 -59.5(4)
C37 Fe3 C36 C35 118.8(6)
C29 Fe3 C36 C35 -48.2(9)
C33 Fe3 C36 C35 80.7(4)
C31 Fe3 C36 C35 -115.7(4)
C32 Fe3 C36 C35 -157.6(4)
C30 Fe3 C36 C35 -75.2(5)
C34 Fe3 C36 C35 37.4(4)
C28 Fe3 C36 C35 172.6(5)
C29 Fe3 C36 C37 -167.0(7)
C33 Fe3 C36 C37 -38.1(4)
C31 Fe3 C36 C37 125.5(4)
C35 Fe3 C36 C37 -118.8(6)
C32 Fe3 C36 C37 83.6(4)
C30 Fe3 C36 C37 166.0(4)
C34 Fe3 C36 C37 -81.4(4)
C28 Fe3 C36 C37 53.8(7)
C35 C36 C37 C33 -0.1(7)
Fe3 C36 C37 C33 60.2(4)
C35 C36 C37 Fe3 -60.3(4)
C34 C33 C37 C36 0.3(7)
Fe3 C33 C37 C36 -59.9(4)
C34 C33 C37 Fe3 60.2(4)
C29 Fe3 C37 C36 169.2(5)
C33 Fe3 C37 C36 118.7(6)
C31 Fe3 C37 C36 -72.3(5)
C35 Fe3 C37 C36 37.3(4)
C32 Fe3 C37 C36 -114.1(4)
C30 Fe3 C37 C36 -38.4(10)
C34 Fe3 C37 C36 81.0(4)
C28 Fe3 C37 C36 -156.5(4)
C36 Fe3 C37 C33 -118.7(6)
C29 Fe3 C37 C33 50.4(8)
C31 Fe3 C37 C33 169.0(3)
C35 Fe3 C37 C33 -81.4(4)
C32 Fe3 C37 C33 127.2(4)
C30 Fe3 C37 C33 -157.1(7)
C34 Fe3 C37 C33 -37.7(4)
C28 Fe3 C37 C33 84.8(4)
C18 C19 C38 C42 -11(100)
C18 C19 C38 C39 167(100)
C18 C19 C38 Fe1 78(100)
C39 Fe1 C38 C42 -118.8(4)
C46 Fe1 C38 C42 91.9(3)
C40 Fe1 C38 C42 -81.1(3)
C43 Fe1 C38 C42 172.9(3)
C44 Fe1 C38 C42 -160.5(12)
C41 Fe1 C38 C42 -38.2(3)
C47 Fe1 C38 C42 134.3(3)
C45 Fe1 C38 C42 56.1(5)
C46 Fe1 C38 C39 -149.3(3)
C40 Fe1 C38 C39 37.7(3)
C43 Fe1 C38 C39 -68.3(4)
C42 Fe1 C38 C39 118.8(4)
C44 Fe1 C38 C39 -41.7(14)
C41 Fe1 C38 C39 80.6(3)
C47 Fe1 C38 C39 -106.9(3)
C45 Fe1 C38 C39 174.9(4)
C39 Fe1 C38 C19 120.5(6)
C46 Fe1 C38 C19 -28.8(5)
C40 Fe1 C38 C19 158.1(5)
C43 Fe1 C38 C19 52.2(6)
C42 Fe1 C38 C19 -120.7(6)
C44 Fe1 C38 C19 78.7(14)
C41 Fe1 C38 C19 -158.9(5)
C47 Fe1 C38 C19 13.6(5)
C45 Fe1 C38 C19 -64.6(7)
C42 C38 C39 C40 -0.7(6)
C19 C38 C39 C40 -178.8(5)
Fe1 C38 C39 C40 -59.9(4)
C42 C38 C39 Fe1 59.2(3)
C19 C38 C39 Fe1 -118.8(5)
C46 Fe1 C39 C40 175.5(4)
C43 Fe1 C39 C40 -108.7(4)
C42 Fe1 C39 C40 80.5(4)
C38 Fe1 C39 C40 118.5(5)
C44 Fe1 C39 C40 -70.0(5)
C41 Fe1 C39 C40 36.5(3)
C47 Fe1 C39 C40 -151.0(4)
C45 Fe1 C39 C40 -44.9(16)
C46 Fe1 C39 C38 57.0(5)
C40 Fe1 C39 C38 -118.5(5)
C43 Fe1 C39 C38 132.7(3)
C42 Fe1 C39 C38 -38.0(3)
C44 Fe1 C39 C38 171.5(3)
C41 Fe1 C39 C38 -82.0(3)
C47 Fe1 C39 C38 90.5(4)
C45 Fe1 C39 C38 -163.4(14)
C38 C39 C40 C41 0.2(6)
Fe1 C39 C40 C41 -59.4(4)
C38 C39 C40 Fe1 59.6(3)
C39 Fe1 C40 C41 120.5(5)
C46 Fe1 C40 C41 -40.1(18)
C43 Fe1 C40 C41 -151.5(4)
C42 Fe1 C40 C41 37.5(3)
C38 Fe1 C40 C41 81.8(3)
C44 Fe1 C40 C41 -108.3(4)
C47 Fe1 C40 C41 173.6(4)
C45 Fe1 C40 C41 -68.6(4)
C46 Fe1 C40 C39 -160.6(16)
C43 Fe1 C40 C39 88.0(4)
C42 Fe1 C40 C39 -83.0(3)
C38 Fe1 C40 C39 -38.7(3)
C44 Fe1 C40 C39 131.2(4)
C41 Fe1 C40 C39 -120.5(5)
C47 Fe1 C40 C39 53.1(6)
C45 Fe1 C40 C39 170.9(3)
C39 C40 C41 C42 0.3(6)
Fe1 C40 C41 C42 -58.6(4)
C39 C40 C41 Fe1 58.9(4)
C39 Fe1 C41 C40 -37.0(3)
C46 Fe1 C41 C40 173.3(3)
C43 Fe1 C41 C40 52.4(6)
C42 Fe1 C41 C40 -120.2(5)
C38 Fe1 C41 C40 -81.8(3)
C44 Fe1 C41 C40 89.1(4)
C47 Fe1 C41 C40 -152.3(18)
C45 Fe1 C41 C40 132.9(3)
C39 Fe1 C41 C42 83.2(4)
C46 Fe1 C41 C42 -66.5(4)
C40 Fe1 C41 C42 120.2(5)
C43 Fe1 C41 C42 172.6(4)
C38 Fe1 C41 C42 38.4(3)
C44 Fe1 C41 C42 -150.8(3)
C47 Fe1 C41 C42 -32(2)
C45 Fe1 C41 C42 -106.9(4)
C40 C41 C42 C38 -0.8(6)
Fe1 C41 C42 C38 -59.6(3)
C40 C41 C42 Fe1 58.9(4)
C39 C38 C42 C41 0.9(6)
C19 C38 C42 C41 179.0(5)
Fe1 C38 C42 C41 59.9(4)
C39 C38 C42 Fe1 -59.0(3)
C19 C38 C42 Fe1 119.1(5)
C39 Fe1 C42 C41 -80.0(4)
C46 Fe1 C42 C41 135.7(4)
C40 Fe1 C42 C41 -36.6(4)
C43 Fe1 C42 C41 -154.0(14)
C38 Fe1 C42 C41 -118.4(5)
C44 Fe1 C42 C41 55.5(6)
C47 Fe1 C42 C41 174.6(4)
C45 Fe1 C42 C41 91.3(4)
C39 Fe1 C42 C38 38.4(3)
C46 Fe1 C42 C38 -105.9(3)
C40 Fe1 C42 C38 81.8(3)
C43 Fe1 C42 C38 -35.5(16)
C44 Fe1 C42 C38 173.9(4)
C41 Fe1 C42 C38 118.4(5)
C47 Fe1 C42 C38 -67.0(4)
C45 Fe1 C42 C38 -150.3(3)
C39 Fe1 C43 C47 -107.7(4)
C46 Fe1 C43 C47 36.9(4)
C40 Fe1 C43 C47 -150.6(4)
C42 Fe1 C43 C47 -36.9(16)
C38 Fe1 C43 C47 -67.4(4)
C44 Fe1 C43 C47 119.3(5)
C41 Fe1 C43 C47 175.1(4)
C45 Fe1 C43 C47 81.5(4)
C39 Fe1 C43 C44 133.0(3)
C46 Fe1 C43 C44 -82.4(4)
C40 Fe1 C43 C44 90.1(4)
C42 Fe1 C43 C44 -156.2(14)
C38 Fe1 C43 C44 173.3(3)
C41 Fe1 C43 C44 55.8(6)
C47 Fe1 C43 C44 -119.3(5)
C45 Fe1 C43 C44 -37.7(3)
C47 C43 C44 C45 -0.5(7)
Fe1 C43 C44 C45 59.7(4)
C47 C43 C44 Fe1 -60.2(4)
C39 Fe1 C44 C43 -67.0(5)
C46 Fe1 C44 C43 80.2(4)
C40 Fe1 C44 C43 -107.2(4)
C42 Fe1 C44 C43 173.0(4)
C38 Fe1 C44 C43 -31.3(14)
C41 Fe1 C44 C43 -150.0(4)
C47 Fe1 C44 C43 37.2(4)
C45 Fe1 C44 C43 119.2(5)
C39 Fe1 C44 C45 173.8(3)
C46 Fe1 C44 C45 -39.0(4)
C40 Fe1 C44 C45 133.6(4)
C43 Fe1 C44 C45 -119.2(5)
C42 Fe1 C44 C45 53.9(6)
C38 Fe1 C44 C45 -150.5(12)
C41 Fe1 C44 C45 90.8(4)
C47 Fe1 C44 C45 -82.0(4)
C43 C44 C45 C46 -0.1(6)
Fe1 C44 C45 C46 59.4(4)
C43 C44 C45 Fe1 -59.5(4)
C39 Fe1 C45 C44 -29.6(16)
C46 Fe1 C45 C44 117.6(5)
C40 Fe1 C45 C44 -67.8(5)
C43 Fe1 C45 C44 37.5(4)
C42 Fe1 C45 C44 -151.5(4)
C38 Fe1 C45 C44 171.1(4)
C41 Fe1 C45 C44 -107.3(4)
C47 Fe1 C45 C44 80.6(4)
C39 Fe1 C45 C46 -147.1(14)
C40 Fe1 C45 C46 174.6(3)
C43 Fe1 C45 C46 -80.1(4)
C42 Fe1 C45 C46 90.9(4)
C38 Fe1 C45 C46 53.5(6)
C44 Fe1 C45 C46 -117.6(5)
C41 Fe1 C45 C46 135.1(3)
C47 Fe1 C45 C46 -37.0(4)
C44 C45 C46 C47 0.7(6)
Fe1 C45 C46 C47 60.4(4)
C44 C45 C46 Fe1 -59.7(4)
C39 Fe1 C46 C47 51.5(6)
C40 Fe1 C46 C47 -151.5(17)
C43 Fe1 C46 C47 -37.0(4)
C42 Fe1 C46 C47 133.7(4)
C38 Fe1 C46 C47 89.4(4)
C44 Fe1 C46 C47 -80.6(4)
C41 Fe1 C46 C47 173.3(4)
C45 Fe1 C46 C47 -119.1(5)
C39 Fe1 C46 C45 170.6(4)
C40 Fe1 C46 C45 -32.4(19)
C43 Fe1 C46 C45 82.1(4)
C42 Fe1 C46 C45 -107.2(4)
C38 Fe1 C46 C45 -151.5(3)
C44 Fe1 C46 C45 38.4(4)
C41 Fe1 C46 C45 -67.6(4)
C47 Fe1 C46 C45 119.1(5)
C45 C46 C47 C43 -1.0(7)
Fe1 C46 C47 C43 59.0(4)
C45 C46 C47 Fe1 -60.0(4)
C44 C43 C47 C46 0.9(7)
Fe1 C43 C47 C46 -59.0(4)
C44 C43 C47 Fe1 59.9(4)
C39 Fe1 C47 C46 -151.6(3)
C40 Fe1 C47 C46 173.6(4)
C43 Fe1 C47 C46 120.0(5)
C42 Fe1 C47 C46 -67.5(5)
C38 Fe1 C47 C46 -107.2(4)
C44 Fe1 C47 C46 82.3(4)
C41 Fe1 C47 C46 -39(2)
C45 Fe1 C47 C46 38.3(4)
C39 Fe1 C47 C43 88.5(4)
C46 Fe1 C47 C43 -120.0(5)
C40 Fe1 C47 C43 53.6(6)
C42 Fe1 C47 C43 172.5(4)
C38 Fe1 C47 C43 132.8(4)
C44 Fe1 C47 C43 -37.6(4)
C41 Fe1 C47 C43 -159.3(17)
C45 Fe1 C47 C43 -81.6(4)
C26 C27 C48 C49 50(17)
C26 C27 C48 C52 -131(17)
C26 C27 C48 Fe2 139(17)
C52 Fe2 C48 C49 -118.2(4)
C57 Fe2 C48 C49 118.5(4)
C56 Fe2 C48 C49 160.5(4)
C54 Fe2 C48 C49 47.0(8)
C55 Fe2 C48 C49 -167.6(6)
C53 Fe2 C48 C49 78.2(4)
C51 Fe2 C48 C49 -80.8(3)
C50 Fe2 C48 C49 -37.2(3)
C49 Fe2 C48 C52 118.2(4)
C57 Fe2 C48 C52 -123.3(4)
C56 Fe2 C48 C52 -81.3(5)
C54 Fe2 C48 C52 165.1(7)
C55 Fe2 C48 C52 -49.4(7)
C53 Fe2 C48 C52 -163.6(4)
C51 Fe2 C48 C52 37.4(3)
C50 Fe2 C48 C52 80.9(4)
C52 Fe2 C48 C27 121.2(6)
C49 Fe2 C48 C27 -120.6(6)
C57 Fe2 C48 C27 -2.1(5)
C56 Fe2 C48 C27 39.9(6)
C54 Fe2 C48 C27 -73.6(9)
C55 Fe2 C48 C27 71.8(8)
C53 Fe2 C48 C27 -42.4(6)
C51 Fe2 C48 C27 158.6(5)
C50 Fe2 C48 C27 -157.9(5)
C52 C48 C49 C50 0.2(6)
C27 C48 C49 C50 179.9(5)
Fe2 C48 C49 C50 59.5(4)
C52 C48 C49 Fe2 -59.2(4)
C27 C48 C49 Fe2 120.4(5)
C52 Fe2 C49 C48 38.8(3)
C57 Fe2 C49 C48 -79.3(4)
C56 Fe2 C49 C48 -46.2(8)
C54 Fe2 C49 C48 -162.9(3)
C55 Fe2 C49 C48 165.0(8)
C53 Fe2 C49 C48 -121.1(3)
C51 Fe2 C49 C48 82.3(3)
C50 Fe2 C49 C48 120.2(5)
C52 Fe2 C49 C50 -81.4(4)
C57 Fe2 C49 C50 160.5(4)
C56 Fe2 C49 C50 -166.4(7)
C54 Fe2 C49 C50 76.9(4)
C55 Fe2 C49 C50 44.8(9)
C48 Fe2 C49 C50 -120.2(5)
C53 Fe2 C49 C50 118.8(4)
C51 Fe2 C49 C50 -37.8(3)
C48 C49 C50 C51 0.0(6)
Fe2 C49 C50 C51 59.1(4)
C48 C49 C50 Fe2 -59.1(4)
C52 Fe2 C50 C51 -36.8(3)
C49 Fe2 C50 C51 -118.7(5)
C57 Fe2 C50 C51 -165.0(6)
C56 Fe2 C50 C51 44.5(10)
C54 Fe2 C50 C51 118.9(3)
C55 Fe2 C50 C51 77.4(4)
C48 Fe2 C50 C51 -81.4(3)
C53 Fe2 C50 C51 161.2(3)
C52 Fe2 C50 C49 81.9(4)
C57 Fe2 C50 C49 -46.3(8)
C56 Fe2 C50 C49 163.2(8)
C54 Fe2 C50 C49 -122.4(4)
C55 Fe2 C50 C49 -163.9(4)
C48 Fe2 C50 C49 37.3(3)
C53 Fe2 C50 C49 -80.1(4)
C51 Fe2 C50 C49 118.7(5)
C49 C50 C51 C52 -0.3(6)
Fe2 C50 C51 C52 58.6(4)
C49 C50 C51 Fe2 -58.8(4)
C49 Fe2 C51 C52 -82.5(4)
C57 Fe2 C51 C52 40.8(9)
C56 Fe2 C51 C52 75.3(4)
C54 Fe2 C51 C52 159.6(4)
C55 Fe2 C51 C52 117.3(4)
C48 Fe2 C51 C52 -38.4(3)
C53 Fe2 C51 C52 -166.6(6)
C50 Fe2 C51 C52 -120.7(5)
C52 Fe2 C51 C50 120.7(5)
C49 Fe2 C51 C50 38.2(3)
C57 Fe2 C51 C50 161.5(7)
C56 Fe2 C51 C50 -164.0(4)
C54 Fe2 C51 C50 -79.7(4)
C55 Fe2 C51 C50 -122.0(4)
C48 Fe2 C51 C50 82.3(3)
C53 Fe2 C51 C50 -45.9(8)
C50 C51 C52 C48 0.4(6)
Fe2 C51 C52 C48 59.4(4)
C50 C51 C52 Fe2 -59.0(4)
C49 C48 C52 C51 -0.4(6)
C27 C48 C52 C51 180.0(5)
Fe2 C48 C52 C51 -59.8(4)
C49 C48 C52 Fe2 59.4(4)
C27 C48 C52 Fe2 -120.2(5)
C49 Fe2 C52 C51 80.8(4)
C57 Fe2 C52 C51 -165.2(4)
C56 Fe2 C52 C51 -123.6(4)
C54 Fe2 C52 C51 -48.4(8)
C55 Fe2 C52 C51 -81.3(4)
C48 Fe2 C52 C51 119.1(5)
C53 Fe2 C52 C51 164.5(8)
C50 Fe2 C52 C51 36.9(3)
C49 Fe2 C52 C48 -38.3(3)
C57 Fe2 C52 C48 75.7(4)
C56 Fe2 C52 C48 117.3(4)
C54 Fe2 C52 C48 -167.5(6)
C55 Fe2 C52 C48 159.6(3)
C53 Fe2 C52 C48 45.4(10)
C51 Fe2 C52 C48 -119.1(5)
C50 Fe2 C52 C48 -82.3(3)
C52 Fe2 C53 C57 40.5(11)
C49 Fe2 C53 C57 117.3(4)
C56 Fe2 C53 C57 -38.2(4)
C54 Fe2 C53 C57 -120.3(6)
C55 Fe2 C53 C57 -82.3(5)
C48 Fe2 C53 C57 75.0(5)
C51 Fe2 C53 C57 -166.6(6)
C50 Fe2 C53 C57 159.9(4)
C52 Fe2 C53 C54 160.8(7)
C49 Fe2 C53 C54 -122.3(4)
C57 Fe2 C53 C54 120.3(6)
C56 Fe2 C53 C54 82.1(5)
C55 Fe2 C53 C54 38.0(4)
C48 Fe2 C53 C54 -164.7(4)
C51 Fe2 C53 C54 -46.3(9)
C50 Fe2 C53 C54 -79.7(5)
C57 C53 C54 C55 -1.0(7)
Fe2 C53 C54 C55 -59.9(4)
C57 C53 C54 Fe2 58.9(4)
C52 Fe2 C54 C55 -45.6(9)
C49 Fe2 C54 C55 -164.6(4)
C57 Fe2 C54 C55 81.8(5)
C56 Fe2 C54 C55 37.9(4)
C48 Fe2 C54 C55 159.9(6)
C53 Fe2 C54 C55 118.4(6)
C51 Fe2 C54 C55 -80.5(5)
C50 Fe2 C54 C55 -122.6(4)
C52 Fe2 C54 C53 -164.0(6)
C49 Fe2 C54 C53 77.0(5)
C57 Fe2 C54 C53 -36.6(4)
C56 Fe2 C54 C53 -80.6(5)
C55 Fe2 C54 C53 -118.4(6)
C48 Fe2 C54 C53 41.5(9)
C51 Fe2 C54 C53 161.1(4)
C50 Fe2 C54 C53 119.0(4)
C53 C54 C55 C56 0.5(7)
Fe2 C54 C55 C56 -59.3(4)
C53 C54 C55 Fe2 59.9(4)
C52 Fe2 C55 C54 160.8(4)
C49 Fe2 C55 C54 42.6(10)
C57 Fe2 C55 C54 -81.3(4)
C56 Fe2 C55 C54 -119.1(7)
C48 Fe2 C55 C54 -163.1(5)
C53 Fe2 C55 C54 -38.2(4)
C51 Fe2 C55 C54 118.4(4)
C50 Fe2 C55 C54 76.5(5)
C52 Fe2 C55 C56 -80.2(5)
C49 Fe2 C55 C56 161.6(7)
C57 Fe2 C55 C56 37.7(5)
C54 Fe2 C55 C56 119.1(7)
C48 Fe2 C55 C56 -44.1(9)
C53 Fe2 C55 C56 80.9(5)
C51 Fe2 C55 C56 -122.6(5)
C50 Fe2 C55 C56 -164.4(5)
C54 C55 C56 C57 0.1(7)
Fe2 C55 C56 C57 -59.4(4)
C54 C55 C56 Fe2 59.4(4)
C52 Fe2 C56 C57 -122.7(4)
C49 Fe2 C56 C57 -45.9(9)
C54 Fe2 C56 C57 81.5(4)
C55 Fe2 C56 C57 119.2(6)
C48 Fe2 C56 C57 -79.3(5)
C53 Fe2 C56 C57 37.5(4)
C51 Fe2 C56 C57 -163.7(4)
C50 Fe2 C56 C57 162.6(7)
C52 Fe2 C56 C55 118.1(5)
C49 Fe2 C56 C55 -165.1(6)
C57 Fe2 C56 C55 -119.2(6)
C54 Fe2 C56 C55 -37.7(4)
C48 Fe2 C56 C55 161.5(4)
C53 Fe2 C56 C55 -81.7(5)
C51 Fe2 C56 C55 77.1(5)
C50 Fe2 C56 C55 43.4(11)
C54 C53 C57 C56 1.0(7)
Fe2 C53 C57 C56 59.8(5)
C54 C53 C57 Fe2 -58.7(4)
C55 C56 C57 C53 -0.7(7)
Fe2 C56 C57 C53 -60.1(5)
C55 C56 C57 Fe2 59.4(5)
C52 Fe2 C57 C53 -165.0(4)
C49 Fe2 C57 C53 -80.7(5)
C56 Fe2 C57 C53 118.7(6)
C54 Fe2 C57 C53 37.3(4)
C55 Fe2 C57 C53 81.0(5)
C48 Fe2 C57 C53 -122.9(4)
C51 Fe2 C57 C53 164.2(6)
C50 Fe2 C57 C53 -47.2(8)
C52 Fe2 C57 C56 76.3(5)
C49 Fe2 C57 C56 160.6(4)
C54 Fe2 C57 C56 -81.4(4)
C55 Fe2 C57 C56 -37.7(4)
C48 Fe2 C57 C56 118.4(4)
C53 Fe2 C57 C56 -118.7(6)
C51 Fe2 C57 C56 45.5(9)
C50 Fe2 C57 C56 -165.9(6)
C999 C110 C112 C113 -19.2(15)
C110 C112 C113 O333 4.0(16)
O111 C111 C222 C333 -16.3(16)
C111 C222 C333 C444 1.6(12)
C222 C333 C444 O111 13.2(12)
O222 C666 C777 C888 60(2)
C666 C777 C888 C555 -29(2)
O222 C555 C888 C777 -13(2)
C112 C110 C999 O333 32.3(19)
C222 C111 O111 C444 24.5(15)
C333 C444 O111 C111 -23.1(13)
C888 C555 O222 C666 49.8(17)
C777 C666 O222 C555 -65.0(14)
C110 C999 O333 C113 -29.3(18)
C112 C113 O333 C999 15.9(18)
